data_2237347
loop_
_publ_author_name
'Yoon, Sungwoo'
'Lee, Junseong'
'Kim, Youngjo'

_publ_section_title
;
 2-Benzhydryl-6-<i>tert</i>-butyl-4-methylphenol
;
_journal_coeditor_code KJ2218
_journal_issue 2
_journal_name_full 'Acta Crystallographica Section E'
_journal_page_first o287
_journal_paper_doi 10.1107/S1600536813002006
_journal_volume 69
_journal_year 2013
_chemical_formula_iupac 'C24 H26 O'
_chemical_formula_moiety 'C24 H26 O'
_chemical_formula_sum 'C24 H26 O'
_chemical_formula_weight 330.45
_chemical_name_systematic
;
2-Benzhydryl-6-<i>tert</i>-butyl-4-methylphenol
;
_space_group_IT_number 14
_symmetry_cell_setting monoclinic
_symmetry_space_group_name_Hall '-P 2yn'
_symmetry_space_group_name_H-M 'P 1 21/n 1'
_atom_sites_solution_hydrogens geom
_atom_sites_solution_primary direct
_atom_sites_solution_secondary difmap
_audit_creation_method SHELXL-97
_cell_angle_alpha 90.00
_cell_angle_beta 99.98(2)
_cell_angle_gamma 90.00
_cell_formula_units_Z 4
_cell_length_a 8.014(4)
_cell_length_b 15.472(7)
_cell_length_c 16.006(7)
_cell_measurement_reflns_used 925
_cell_measurement_temperature 296(2)
_cell_measurement_theta_max 16.43
_cell_measurement_theta_min 2.68
_cell_volume 1954.6(16)
_computing_cell_refinement 'SAINT (Bruker, 2009)'
_computing_data_collection 'APEX2 (Bruker, 2009)'
_computing_data_reduction 'SAINT (Bruker, 2009)'
_computing_molecular_graphics 'SHELXTL (Sheldrick, 2008)'
_computing_publication_material 'SHELXTL (Sheldrick, 2008)'
_computing_structure_refinement 'SHELXL97 (Sheldrick, 2008)'
_computing_structure_solution 'SHELXS97 (Sheldrick, 2008)'
_diffrn_ambient_temperature 296(2)
_diffrn_measured_fraction_theta_full 0.993
_diffrn_measured_fraction_theta_max 0.993
_diffrn_measurement_device_type 'Bruker APEXII CCD'
_diffrn_measurement_method '\f and \w scans'
_diffrn_radiation_monochromator graphite
_diffrn_radiation_source 'fine-focus sealed tube'
_diffrn_radiation_type MoK\a
_diffrn_radiation_wavelength 0.71073
_diffrn_reflns_av_R_equivalents 0.1375
_diffrn_reflns_av_sigmaI/netI 0.1230
_diffrn_reflns_limit_h_max 9
_diffrn_reflns_limit_h_min -9
_diffrn_reflns_limit_k_max 17
_diffrn_reflns_limit_k_min -17
_diffrn_reflns_limit_l_max 19
_diffrn_reflns_limit_l_min -18
_diffrn_reflns_number 17522
_diffrn_reflns_theta_full 24.99
_diffrn_reflns_theta_max 24.99
_diffrn_reflns_theta_min 2.58
_exptl_absorpt_coefficient_mu 0.066
_exptl_absorpt_correction_T_max 0.9901
_exptl_absorpt_correction_T_min 0.9868
_exptl_absorpt_correction_type multi-scan
_exptl_absorpt_process_details '(SADABS; Bruker, 2009)'
_exptl_crystal_colour colorless
_exptl_crystal_density_diffrn 1.123
_exptl_crystal_density_method 'not measured'
_exptl_crystal_description block
_exptl_crystal_F_000 712
_exptl_crystal_size_max 0.20
_exptl_crystal_size_mid 0.17
_exptl_crystal_size_min 0.15
_refine_diff_density_max 0.152
_refine_diff_density_min -0.206
_refine_ls_extinction_method none
_refine_ls_goodness_of_fit_ref 1.000
_refine_ls_hydrogen_treatment constr
_refine_ls_matrix_type full
_refine_ls_number_parameters 231
_refine_ls_number_reflns 3422
_refine_ls_number_restraints 0
_refine_ls_restrained_S_all 1.000
_refine_ls_R_factor_all 0.1858
_refine_ls_R_factor_gt 0.0705
_refine_ls_shift/su_max 0.000
_refine_ls_shift/su_mean 0.000
_refine_ls_structure_factor_coef Fsqd
_refine_ls_weighting_details 'calc w=1/[\s^2^(Fo^2^)+(0.0803P)^2^+0.0000P] where P=(Fo^2^+2Fc^2^)/3'
_refine_ls_weighting_scheme calc
_refine_ls_wR_factor_gt 0.1322
_refine_ls_wR_factor_ref 0.1717
_reflns_number_gt 1532
_reflns_number_total 3422
_reflns_threshold_expression I>2sigma(I)
_cod_data_source_file kj2218.cif
_cod_data_source_block I
_cod_original_cell_volume 1954.6(15)
_cod_original_sg_symbol_H-M 'P 21/n'
_cod_database_code 2237347
_cod_database_fobs_code 2237347

loop_
_symmetry_equiv_pos_as_xyz
'x, y, z'
'-x+1/2, y+1/2, -z+1/2'
'-x, -y, -z'
'x-1/2, -y-1/2, z-1/2'

loop_
_atom_site_type_symbol
_atom_site_label
_atom_site_fract_x
_atom_site_fract_y
_atom_site_fract_z
_atom_site_U_iso_or_equiv
_atom_site_adp_type
_atom_site_calc_flag
_atom_site_refinement_flags
_atom_site_occupancy
_atom_site_symmetry_multiplicity
O O -0.0324(3) 0.35794(17) 0.04276(16) 0.0721(8) Uani d . 1 1
H H0 -0.0789 0.3841 0.0769 0.108 Uiso calc R 1 1
C C3 0.3942(4) 0.3867(2) 0.1619(2) 0.0473(9) Uani d . 1 1
H H3 0.4591 0.4304 0.1914 0.057 Uiso calc R 1 1
C C2 0.2285(4) 0.4048(2) 0.1234(2) 0.0436(9) Uani d . 1 1
C C13 0.0376(4) 0.4945(2) 0.1985(2) 0.0477(9) Uani d . 1 1
C C1 0.1322(4) 0.3377(2) 0.0801(2) 0.0459(9) Uani d . 1 1
C C5 0.3647(5) 0.2417(2) 0.1124(2) 0.0523(10) Uani d . 1 1
H H5 0.4114 0.1871 0.1088 0.063 Uiso calc R 1 1
C C4 0.4652(4) 0.3057(2) 0.1578(2) 0.0480(9) Uani d . 1 1
C C6 0.1977(4) 0.2555(2) 0.0721(2) 0.0473(9) Uani d . 1 1
C C24 0.3685(4) 0.5791(2) 0.0708(2) 0.0551(10) Uani d . 1 1
H H24 0.3627 0.5374 0.0285 0.066 Uiso calc R 1 1
C C19 0.2722(4) 0.5693(2) 0.1352(2) 0.0442(9) Uani d . 1 1
C C12 0.1469(4) 0.4931(2) 0.1297(2) 0.0449(9) Uani d . 1 1
H H12 0.0684 0.5009 0.0761 0.054 Uiso calc R 1 1
C C21 0.3905(5) 0.7026(2) 0.1965(3) 0.0645(11) Uani d . 1 1
H H21 0.3976 0.7441 0.2389 0.077 Uiso calc R 1 1
C C23 0.4725(5) 0.6503(3) 0.0696(3) 0.0688(12) Uani d . 1 1
H H23 0.5354 0.6564 0.0263 0.083 Uiso calc R 1 1
C C20 0.2870(4) 0.6314(2) 0.1981(2) 0.0535(10) Uani d . 1 1
H H20 0.2263 0.6252 0.2422 0.064 Uiso calc R 1 1
C C14 -0.1169(5) 0.5383(2) 0.1838(3) 0.0633(11) Uani d . 1 1
H H14 -0.1529 0.5650 0.1317 0.076 Uiso calc R 1 1
C C7 0.0933(5) 0.1835(2) 0.0202(2) 0.0565(10) Uani d . 1 1
C C18 0.0871(5) 0.4564(2) 0.2772(2) 0.0593(10) Uani d . 1 1
H H18 0.1895 0.4267 0.2882 0.071 Uiso calc R 1 1
C C17 -0.0125(6) 0.4612(3) 0.3404(3) 0.0739(12) Uani d . 1 1
H H17 0.0227 0.4351 0.3928 0.089 Uiso calc R 1 1
C C22 0.4836(5) 0.7122(3) 0.1319(3) 0.0708(12) Uani d . 1 1
H H22 0.5530 0.7602 0.1306 0.085 Uiso calc R 1 1
C C8 -0.0686(5) 0.1625(2) 0.0564(3) 0.0857(14) Uani d . 1 1
H H8A -0.0378 0.1443 0.1144 0.129 Uiso calc R 1 1
H H8B -0.1298 0.1170 0.0238 0.129 Uiso calc R 1 1
H H8C -0.1386 0.2131 0.0537 0.129 Uiso calc R 1 1
C C9 0.1948(5) 0.0992(2) 0.0221(3) 0.0924(15) Uani d . 1 1
H H9A 0.2963 0.1094 -0.0006 0.139 Uiso calc R 1 1
H H9B 0.1274 0.0562 -0.0115 0.139 Uiso calc R 1 1
H H9C 0.2240 0.0791 0.0795 0.139 Uiso calc R 1 1
C C15 -0.2170(5) 0.5426(3) 0.2458(3) 0.0772(13) Uani d . 1 1
H H15 -0.3209 0.5708 0.2347 0.093 Uiso calc R 1 1
C C16 -0.1636(6) 0.5053(3) 0.3238(3) 0.0807(14) Uani d . 1 1
H H16 -0.2302 0.5099 0.3657 0.097 Uiso calc R 1 1
C C10 0.0469(6) 0.2111(3) -0.0734(2) 0.0864(14) Uani d . 1 1
H H10A -0.0214 0.2624 -0.0775 0.130 Uiso calc R 1 1
H H10B -0.0155 0.1655 -0.1056 0.130 Uiso calc R 1 1
H H10C 0.1485 0.2225 -0.0956 0.130 Uiso calc R 1 1
C C11 0.6475(5) 0.2879(2) 0.1987(2) 0.0733(12) Uani d . 1 1
H H11A 0.7193 0.2921 0.1567 0.110 Uiso calc R 1 1
H H11B 0.6558 0.2308 0.2227 0.110 Uiso calc R 1 1
H H11C 0.6828 0.3295 0.2427 0.110 Uiso calc R 1 1

loop_
_atom_site_aniso_label
_atom_site_aniso_U_11
_atom_site_aniso_U_22
_atom_site_aniso_U_33
_atom_site_aniso_U_12
_atom_site_aniso_U_13
_atom_site_aniso_U_23
O 0.0540(17) 0.071(2) 0.086(2) 0.0068(14) -0.0039(15) -0.0090(16)
C3 0.049(2) 0.048(2) 0.044(2) 0.0002(18) 0.0064(18) -0.0042(18)
C2 0.047(2) 0.040(2) 0.043(2) 0.0048(18) 0.0068(17) -0.0015(18)
C13 0.044(2) 0.037(2) 0.064(3) -0.0031(17) 0.014(2) 0.0000(19)
C1 0.047(2) 0.043(2) 0.047(2) 0.0051(19) 0.0068(18) 0.0031(19)
C5 0.071(3) 0.037(2) 0.052(2) 0.009(2) 0.021(2) 0.0022(19)
C4 0.051(2) 0.048(2) 0.046(2) 0.013(2) 0.0101(18) -0.0005(19)
C6 0.060(3) 0.041(2) 0.044(2) 0.0000(19) 0.0153(19) -0.0031(19)
C24 0.060(2) 0.053(3) 0.054(2) 0.003(2) 0.015(2) 0.000(2)
C19 0.043(2) 0.040(2) 0.047(2) 0.0047(17) 0.0011(18) 0.0055(19)
C12 0.049(2) 0.038(2) 0.047(2) 0.0041(17) 0.0030(17) 0.0017(17)
C21 0.068(3) 0.048(3) 0.077(3) -0.005(2) 0.011(2) -0.005(2)
C23 0.066(3) 0.072(3) 0.071(3) -0.013(2) 0.021(2) 0.019(3)
C20 0.057(2) 0.045(2) 0.060(2) -0.0050(19) 0.0153(19) -0.004(2)
C14 0.055(2) 0.051(3) 0.086(3) 0.003(2) 0.019(2) 0.003(2)
C7 0.068(3) 0.047(3) 0.054(3) -0.007(2) 0.013(2) -0.009(2)
C18 0.063(2) 0.055(3) 0.062(3) 0.006(2) 0.019(2) 0.008(2)
C17 0.088(3) 0.062(3) 0.079(3) -0.004(2) 0.036(3) 0.005(2)
C22 0.070(3) 0.056(3) 0.084(3) -0.012(2) 0.009(3) 0.009(3)
C8 0.091(3) 0.071(3) 0.102(3) -0.032(3) 0.037(3) -0.019(3)
C9 0.108(4) 0.047(3) 0.121(4) -0.003(3) 0.018(3) -0.027(3)
C15 0.058(3) 0.063(3) 0.116(4) 0.008(2) 0.031(3) 0.001(3)
C16 0.083(3) 0.059(3) 0.112(4) 0.001(3) 0.050(3) -0.006(3)
C10 0.104(4) 0.089(3) 0.063(3) -0.025(3) 0.009(3) -0.018(3)
C11 0.059(3) 0.075(3) 0.081(3) 0.018(2) 0.000(2) -0.002(2)

loop_
_atom_type_symbol
_atom_type_description
_atom_type_scat_dispersion_real
_atom_type_scat_dispersion_imag
_atom_type_scat_source
C C 0.0033 0.0016 'International Tables Vol C Tables 4.2.6.8 and 6.1.1.4'
H H 0.0000 0.0000 'International Tables Vol C Tables 4.2.6.8 and 6.1.1.4'
O O 0.0106 0.0060 'International Tables Vol C Tables 4.2.6.8 and 6.1.1.4'

loop_
_geom_angle_atom_site_label_1
_geom_angle_atom_site_label_2
_geom_angle_atom_site_label_3
_geom_angle
C1 O H0 109.5
C4 C3 C2 122.0(3)
C4 C3 H3 119.0
C2 C3 H3 119.0
C3 C2 C1 118.1(3)
C3 C2 C12 122.5(3)
C1 C2 C12 119.3(3)
C18 C13 C14 117.8(3)
C18 C13 C12 122.8(3)
C14 C13 C12 119.4(3)
O C1 C6 120.9(3)
O C1 C2 116.5(3)
C6 C1 C2 122.6(3)
C6 C5 C4 123.4(3)
C6 C5 H5 118.3
C4 C5 H5 118.3
C3 C4 C5 117.5(3)
C3 C4 C11 121.1(3)
C5 C4 C11 121.3(3)
C1 C6 C5 116.4(3)
C1 C6 C7 122.1(3)
C5 C6 C7 121.6(3)
C23 C24 C19 120.4(4)
C23 C24 H24 119.8
C19 C24 H24 119.8
C20 C19 C24 118.2(3)
C20 C19 C12 123.2(3)
C24 C19 C12 118.5(3)
C13 C12 C2 111.6(3)
C13 C12 C19 113.5(3)
C2 C12 C19 114.0(3)
C13 C12 H12 105.6
C2 C12 H12 105.6
C19 C12 H12 105.6
C20 C21 C22 120.2(4)
C20 C21 H21 119.9
C22 C21 H21 119.9
C22 C23 C24 120.6(4)
C22 C23 H23 119.7
C24 C23 H23 119.7
C21 C20 C19 121.2(4)
C21 C20 H20 119.4
C19 C20 H20 119.4
C15 C14 C13 120.7(4)
C15 C14 H14 119.6
C13 C14 H14 119.6
C9 C7 C10 107.0(3)
C9 C7 C8 106.9(3)
C10 C7 C8 110.3(3)
C9 C7 C6 111.5(3)
C10 C7 C6 109.9(3)
C8 C7 C6 111.2(3)
C13 C18 C17 121.8(4)
C13 C18 H18 119.1
C17 C18 H18 119.1
C16 C17 C18 118.8(4)
C16 C17 H17 120.6
C18 C17 H17 120.6
C23 C22 C21 119.4(4)
C23 C22 H22 120.3
C21 C22 H22 120.3
C7 C8 H8A 109.5
C7 C8 H8B 109.5
H8A C8 H8B 109.5
C7 C8 H8C 109.5
H8A C8 H8C 109.5
H8B C8 H8C 109.5
C7 C9 H9A 109.5
C7 C9 H9B 109.5
H9A C9 H9B 109.5
C7 C9 H9C 109.5
H9A C9 H9C 109.5
H9B C9 H9C 109.5
C16 C15 C14 120.3(4)
C16 C15 H15 119.8
C14 C15 H15 119.8
C15 C16 C17 120.6(4)
C15 C16 H16 119.7
C17 C16 H16 119.7
C7 C10 H10A 109.5
C7 C10 H10B 109.5
H10A C10 H10B 109.5
C7 C10 H10C 109.5
H10A C10 H10C 109.5
H10B C10 H10C 109.5
C4 C11 H11A 109.5
C4 C11 H11B 109.5
H11A C11 H11B 109.5
C4 C11 H11C 109.5
H11A C11 H11C 109.5
H11B C11 H11C 109.5

loop_
_geom_bond_atom_site_label_1
_geom_bond_atom_site_label_2
_geom_bond_distance
O C1 1.386(4)
O H0 0.8200
C3 C4 1.382(4)
C3 C2 1.392(4)
C3 H3 0.9300
C2 C1 1.403(4)
C2 C12 1.526(4)
C13 C18 1.386(4)
C13 C14 1.395(4)
C13 C12 1.521(4)
C1 C6 1.390(4)
C5 C6 1.398(4)
C5 C4 1.398(5)
C5 H5 0.9300
C4 C11 1.519(5)
C6 C7 1.546(5)
C24 C23 1.384(5)
C24 C19 1.400(4)
C24 H24 0.9300
C19 C20 1.382(4)
C19 C12 1.540(4)
C12 H12 0.9800
C21 C20 1.381(5)
C21 C22 1.384(5)
C21 H21 0.9300
C23 C22 1.373(5)
C23 H23 0.9300
C20 H20 0.9300
C14 C15 1.382(5)
C14 H14 0.9300
C7 C9 1.535(5)
C7 C10 1.541(5)
C7 C8 1.545(5)
C18 C17 1.395(5)
C18 H18 0.9300
C17 C16 1.375(5)
C17 H17 0.9300
C22 H22 0.9300
C8 H8A 0.9600
C8 H8B 0.9600
C8 H8C 0.9600
C9 H9A 0.9600
C9 H9B 0.9600
C9 H9C 0.9600
C15 C16 1.374(5)
C15 H15 0.9300
C16 H16 0.9300
C10 H10A 0.9600
C10 H10B 0.9600
C10 H10C 0.9600
C11 H11A 0.9600
C11 H11B 0.9600
C11 H11C 0.9600

loop_
_geom_hbond_atom_site_label_D
_geom_hbond_atom_site_label_H
_geom_hbond_atom_site_label_A
_geom_hbond_distance_DH
_geom_hbond_distance_HA
_geom_hbond_distance_DA
_geom_hbond_angle_DHA
_geom_hbond_publ_flag
C8 H8C O 0.9597 2.4142 3.049(4) 123.35 y
C10 H10A O 0.9599 2.4407 3.071(5) 123.02 y
C12 H12 O 0.9794 2.3833 2.771(4) 102.89 y

loop_
_cod_related_entry_id
_cod_related_entry_database
_cod_related_entry_code
1 ChemSpider 30658311
